data_7706580
loop_
_publ_author_name
'Schlachter, Adrien'
'Juvenal, Frank'
'Kinghat Tangou, Rodolphe'
'Khatyr, Abderrahim'
'Guyon, Fabrice'
'Karsenti, Paul-Ludovic'
'Strohmann, Carsten'
'Kubicki, Marek M.'
'Rousselin, Yoann'
'Harvey, Pierre D.'
'Knorr, Michael'

_publ_section_title
;
 2-Azabutadiene complexes of rhenium(I): <i>S</i>,<i>N</i>-chelated
 species with photophysical properties heavily governed by the ligand
 hidden traits.
;
_journal_issue 8
_journal_name_full 'Dalton transactions (Cambridge, England : 2003)'
_journal_page_first 2945
_journal_page_last 2963
_journal_paper_doi 10.1039/d0dt04183a
_journal_volume 50
_journal_year 2021
_chemical_formula_sum 'C26 H29 Br N O3 Re S2'
_chemical_formula_weight 733.77
_space_group_IT_number 14
_space_group_name_Hall '-P 2ybc'
_space_group_name_H-M_alt 'P 1 21/c 1'
_symmetry_cell_setting monoclinic
_symmetry_space_group_name_Hall '-P 2ybc'
_symmetry_space_group_name_H-M 'P 1 21/c 1'
_atom_sites_solution_hydrogens geom
_atom_sites_solution_primary direct
_atom_sites_solution_secondary difmap
_audit_creation_method SHELXL-97
_audit_update_record
;
2020-06-05 deposited with the CCDC.	2021-02-01 downloaded from the CCDC.
;
_cell_angle_alpha 90.00
_cell_angle_beta 111.1467(9)
_cell_angle_gamma 90.00
_cell_formula_units_Z 4
_cell_length_a 9.6675(2)
_cell_length_b 23.3392(4)
_cell_length_c 12.9169(2)
_cell_measurement_reflns_used 5557
_cell_measurement_temperature 120(2)
_cell_measurement_theta_max 27.485
_cell_measurement_theta_min 0.998
_cell_volume 2718.20(9)
_computing_cell_refinement 'HKL Scalepack (Otwinowski & Minor, 1997)'
_computing_data_collection 'KappaCCD supergui'
_computing_data_reduction 'Denzo & Scalpack (Otwinowski & Minor, 1997)'
_computing_molecular_graphics 'ORTEP3 (Farrugia, 1997'
_computing_publication_material 'SHELXL (Sheldrick, 1997)'
_computing_structure_refinement 'SHELXL (Sheldrick, 1997)'
_computing_structure_solution 'SHELXS-97 (Sheldrick, 1997'
_diffrn_ambient_temperature 120(2)
_diffrn_measured_fraction_theta_full 0.991
_diffrn_measured_fraction_theta_max 0.991
_diffrn_measurement_device_type 'Kappa CCD'
_diffrn_measurement_method CCD
_diffrn_radiation_monochromator graphite
_diffrn_radiation_source 'fine-focus sealed tube'
_diffrn_radiation_type MoK\a
_diffrn_radiation_wavelength 0.71073
_diffrn_reflns_av_R_equivalents 0.0326
_diffrn_reflns_av_sigmaI/netI 0.0531
_diffrn_reflns_limit_h_max 12
_diffrn_reflns_limit_h_min -12
_diffrn_reflns_limit_k_max 30
_diffrn_reflns_limit_k_min -28
_diffrn_reflns_limit_l_max 16
_diffrn_reflns_limit_l_min -16
_diffrn_reflns_number 11126
_diffrn_reflns_theta_full 27.49
_diffrn_reflns_theta_max 27.49
_diffrn_reflns_theta_min 1.75
_exptl_absorpt_coefficient_mu 6.121
_exptl_absorpt_correction_type none
_exptl_crystal_colour orange
_exptl_crystal_density_diffrn 1.793
_exptl_crystal_density_method 'not measured'
_exptl_crystal_description prism
_exptl_crystal_F_000 1432
_exptl_crystal_size_max 0.2
_exptl_crystal_size_mid 0.1
_exptl_crystal_size_min 0.1
_refine_diff_density_max 0.821
_refine_diff_density_min -1.353
_refine_diff_density_rms 0.152
_refine_ls_extinction_method none
_refine_ls_goodness_of_fit_ref 0.988
_refine_ls_hydrogen_treatment mixed
_refine_ls_matrix_type full
_refine_ls_number_parameters 311
_refine_ls_number_reflns 6195
_refine_ls_number_restraints 0
_refine_ls_restrained_S_all 0.988
_refine_ls_R_factor_all 0.0433
_refine_ls_R_factor_gt 0.0303
_refine_ls_shift/su_max 0.002
_refine_ls_shift/su_mean 0.000
_refine_ls_structure_factor_coef Fsqd
_refine_ls_weighting_details 'calc w=1/[\s^2^(Fo^2^)+(0.0260P)^2^+1.5474P] where P=(Fo^2^+2Fc^2^)/3'
_refine_ls_weighting_scheme calc
_refine_ls_wR_factor_gt 0.0606
_refine_ls_wR_factor_ref 0.0649
_reflns_number_gt 5118
_reflns_number_total 6195
_reflns_threshold_expression >2sigma(I)
_cod_data_source_file d0dt04183a2.cif
_cod_data_source_block r81
_cod_depositor_comments 'Adding full bibliography for 7706579--7706589.cif.'
_cod_original_cell_volume 2718.20(8)
_cod_original_sg_symbol_H-M P21/c
_cod_database_code 7706580

loop_
_symmetry_equiv_pos_as_xyz
'x, y, z'
'-x, y+1/2, -z+1/2'
'-x, -y, -z'
'x, -y-1/2, z-1/2'

loop_
_atom_site_label
_atom_site_type_symbol
_atom_site_fract_x
_atom_site_fract_y
_atom_site_fract_z
_atom_site_U_iso_or_equiv
_atom_site_adp_type
_atom_site_occupancy
_atom_site_symmetry_multiplicity
_atom_site_calc_flag
_atom_site_refinement_flags
_atom_site_disorder_assembly
_atom_site_disorder_group
Re Re 0.437641(15) 0.347559(6) 0.805525(11) 0.01307(5) Uani 1 1 d . . .
Br Br 0.20321(4) 0.407354(18) 0.79432(3) 0.02248(10) Uani 1 1 d . . .
S1 S 0.40953(10) 0.40729(4) 0.44014(7) 0.0148(2) Uani 1 1 d . . .
S2 S 0.53639(10) 0.44428(4) 0.79399(7) 0.0151(2) Uani 1 1 d . . .
N N 0.3535(3) 0.36228(12) 0.6201(2) 0.0116(6) Uani 1 1 d . . .
O1 O 0.5612(4) 0.34238(13) 1.0590(2) 0.0354(8) Uani 1 1 d . . .
O2 O 0.2664(3) 0.23970(12) 0.8266(2) 0.0230(6) Uani 1 1 d . . .
O3 O 0.6953(3) 0.27240(13) 0.8001(2) 0.0309(7) Uani 1 1 d . . .
C1 C 0.2217(4) 0.34386(15) 0.5543(3) 0.0137(8) Uani 1 1 d . . .
C2 C 0.4256(4) 0.40648(15) 0.5819(3) 0.0124(8) Uani 1 1 d . . .
C3 C 0.5151(4) 0.44415(17) 0.6535(3) 0.0157(8) Uani 1 1 d . . .
C4 C 0.5136(4) 0.34492(17) 0.9632(3) 0.0236(9) Uani 1 1 d . . .
C5 C 0.3281(4) 0.27884(18) 0.8132(3) 0.0177(8) Uani 1 1 d . . .
C6 C 0.6012(4) 0.30171(18) 0.8027(3) 0.0213(9) Uani 1 1 d . . .
C7 C 0.1703(4) 0.28631(16) 0.5731(3) 0.0138(8) Uani 1 1 d . . .
C8 C 0.0310(4) 0.27843(18) 0.5799(3) 0.0218(9) Uani 1 1 d . . .
H8 H -0.0288 0.3099 0.5785 0.026 Uiso 1 1 calc R . .
C9 C -0.0178(4) 0.22389(18) 0.5888(3) 0.0271(10) Uani 1 1 d . . .
H9 H -0.1096 0.2186 0.5954 0.033 Uiso 1 1 calc R . .
C10 C 0.0684(5) 0.17699(18) 0.5879(3) 0.0258(10) Uani 1 1 d . . .
H10 H 0.0342 0.1403 0.5935 0.031 Uiso 1 1 calc R . .
C11 C 0.2057(5) 0.18422(17) 0.5787(3) 0.0230(9) Uani 1 1 d . . .
H11 H 0.2625 0.1525 0.5762 0.028 Uiso 1 1 calc R . .
C12 C 0.2582(4) 0.23931(16) 0.5732(3) 0.0169(8) Uani 1 1 d . . .
H12 H 0.3517 0.2445 0.5696 0.020 Uiso 1 1 calc R . .
C13 C 0.1188(4) 0.37686(16) 0.4599(3) 0.0135(8) Uani 1 1 d . . .
C14 C 0.0200(4) 0.34867(16) 0.3666(3) 0.0163(8) Uani 1 1 d . . .
H14 H 0.0221 0.3089 0.3617 0.020 Uiso 1 1 calc R . .
C15 C -0.0805(4) 0.38003(18) 0.2820(3) 0.0190(9) Uani 1 1 d . . .
H15 H -0.1458 0.3613 0.2201 0.023 Uiso 1 1 calc R . .
C16 C -0.0847(4) 0.43868(18) 0.2886(3) 0.0185(9) Uani 1 1 d . . .
H16 H -0.1526 0.4594 0.2310 0.022 Uiso 1 1 calc R . .
C17 C 0.0112(4) 0.46716(17) 0.3801(3) 0.0177(8) Uani 1 1 d . . .
H17 H 0.0085 0.5069 0.3838 0.021 Uiso 1 1 calc R . .
C18 C 0.1109(4) 0.43649(16) 0.4658(3) 0.0147(8) Uani 1 1 d . . .
H18 H 0.1736 0.4557 0.5282 0.018 Uiso 1 1 calc R . .
C19 C 0.5876(4) 0.37517(17) 0.4436(3) 0.0157(8) Uani 1 1 d . . .
C20 C 0.6167(4) 0.31922(17) 0.5087(3) 0.0212(9) Uani 1 1 d . . .
H201 H 0.5334 0.2940 0.4776 0.028 Uiso 1 1 calc R . .
H202 H 0.6309 0.3270 0.5849 0.028 Uiso 1 1 calc R . .
H203 H 0.7041 0.3014 0.5047 0.028 Uiso 1 1 calc R . .
C21 C 0.5556(4) 0.36426(19) 0.3200(3) 0.0230(9) Uani 1 1 d . . .
H211 H 0.4744 0.3379 0.2917 0.030 Uiso 1 1 calc R . .
H212 H 0.6421 0.3483 0.3110 0.030 Uiso 1 1 calc R . .
H213 H 0.5304 0.3998 0.2800 0.030 Uiso 1 1 calc R . .
C22 C 0.7162(4) 0.41686(17) 0.4899(3) 0.0215(9) Uani 1 1 d . . .
H221 H 0.7353 0.4234 0.5672 0.028 Uiso 1 1 calc R . .
H222 H 0.6913 0.4525 0.4504 0.028 Uiso 1 1 calc R . .
H223 H 0.8030 0.4010 0.4812 0.028 Uiso 1 1 calc R . .
C23 C 0.7401(4) 0.45869(18) 0.8673(3) 0.0214(9) Uani 1 1 d . . .
C24 C 0.8354(4) 0.4139(2) 0.8398(4) 0.0340(11) Uani 1 1 d . . .
H241 H 0.8126 0.3768 0.8611 0.044 Uiso 1 1 calc R . .
H242 H 0.9382 0.4224 0.8794 0.044 Uiso 1 1 calc R . .
H243 H 0.8157 0.4144 0.7614 0.044 Uiso 1 1 calc R . .
C25 C 0.7604(4) 0.4564(2) 0.9897(3) 0.0344(11) Uani 1 1 d . . .
H251 H 0.7000 0.4853 1.0053 0.045 Uiso 1 1 calc R . .
H252 H 0.8626 0.4632 1.0341 0.045 Uiso 1 1 calc R . .
H253 H 0.7313 0.4194 1.0070 0.045 Uiso 1 1 calc R . .
C26 C 0.7689(5) 0.5182(2) 0.8342(4) 0.0436(14) Uani 1 1 d . . .
H261 H 0.7072 0.5452 0.8535 0.057 Uiso 1 1 calc R . .
H262 H 0.7467 0.5195 0.7555 0.057 Uiso 1 1 calc R . .
H263 H 0.8713 0.5280 0.8725 0.057 Uiso 1 1 calc R . .
H3 H 0.558(4) 0.4756(17) 0.629(3) 0.022(11) Uiso 1 1 d . . .

loop_
_atom_site_aniso_label
_atom_site_aniso_U_11
_atom_site_aniso_U_22
_atom_site_aniso_U_33
_atom_site_aniso_U_23
_atom_site_aniso_U_13
_atom_site_aniso_U_12
Re 0.01316(8) 0.01394(9) 0.01187(8) 0.00228(6) 0.00421(6) -0.00031(6)
Br 0.0203(2) 0.0229(2) 0.0275(2) 0.00046(18) 0.01256(17) 0.00326(17)
S1 0.0143(4) 0.0179(5) 0.0129(4) 0.0018(4) 0.0058(4) -0.0001(4)
S2 0.0147(4) 0.0165(5) 0.0132(4) -0.0004(4) 0.0041(4) -0.0020(4)
N 0.0135(15) 0.0085(16) 0.0122(15) 0.0024(12) 0.0041(12) 0.0003(12)
O1 0.0434(19) 0.045(2) 0.0129(15) 0.0040(14) 0.0040(14) -0.0164(16)
O2 0.0284(15) 0.0211(16) 0.0208(14) 0.0041(13) 0.0103(12) -0.0068(13)
O3 0.0234(15) 0.0264(18) 0.0460(19) 0.0091(15) 0.0161(14) 0.0102(14)
C1 0.0157(18) 0.014(2) 0.0130(18) -0.0010(15) 0.0076(15) 0.0023(16)
C2 0.0105(16) 0.0127(19) 0.0139(18) 0.0042(15) 0.0041(14) 0.0020(15)
C3 0.0137(18) 0.014(2) 0.0205(19) 0.0074(17) 0.0080(16) 0.0041(16)
C4 0.022(2) 0.022(2) 0.026(2) 0.0036(19) 0.0080(18) -0.0046(18)
C5 0.0163(19) 0.025(2) 0.0105(17) 0.0007(17) 0.0029(15) 0.0041(18)
C6 0.026(2) 0.017(2) 0.020(2) 0.0073(17) 0.0069(17) -0.0067(18)
C7 0.0165(18) 0.014(2) 0.0106(17) 0.0022(15) 0.0044(15) -0.0003(16)
C8 0.0173(19) 0.022(2) 0.024(2) 0.0066(18) 0.0047(17) 0.0010(17)
C9 0.018(2) 0.027(3) 0.034(2) 0.012(2) 0.0062(18) -0.0040(19)
C10 0.031(2) 0.015(2) 0.027(2) 0.0063(19) 0.0055(19) -0.0075(19)
C11 0.033(2) 0.012(2) 0.023(2) 0.0015(18) 0.0100(18) 0.0025(18)
C12 0.0185(19) 0.017(2) 0.0156(18) -0.0009(16) 0.0065(16) -0.0025(16)
C13 0.0105(17) 0.017(2) 0.0146(18) 0.0028(16) 0.0066(15) 0.0037(15)
C14 0.0184(19) 0.012(2) 0.020(2) -0.0009(16) 0.0095(16) -0.0003(16)
C15 0.0146(19) 0.030(3) 0.0111(18) -0.0017(17) 0.0026(15) 0.0015(17)
C16 0.019(2) 0.024(2) 0.0108(18) 0.0050(17) 0.0034(16) 0.0069(17)
C17 0.0199(19) 0.014(2) 0.023(2) 0.0057(17) 0.0131(17) 0.0043(17)
C18 0.0123(18) 0.016(2) 0.0153(18) -0.0026(16) 0.0047(15) -0.0005(16)
C19 0.0125(18) 0.018(2) 0.0172(19) 0.0006(17) 0.0064(15) -0.0005(16)
C20 0.018(2) 0.018(2) 0.027(2) 0.0013(18) 0.0073(17) 0.0019(17)
C21 0.021(2) 0.029(2) 0.021(2) -0.0047(18) 0.0108(17) -0.0027(18)
C22 0.0177(19) 0.024(2) 0.026(2) -0.0016(18) 0.0125(17) -0.0043(17)
C23 0.0139(19) 0.027(2) 0.019(2) 0.0015(18) -0.0005(16) -0.0060(18)
C24 0.019(2) 0.048(3) 0.032(2) -0.006(2) 0.0060(19) 0.000(2)
C25 0.020(2) 0.056(3) 0.023(2) -0.003(2) 0.0022(18) -0.010(2)
C26 0.029(2) 0.038(3) 0.045(3) 0.015(3) -0.009(2) -0.017(2)

loop_
_atom_type_symbol
_atom_type_description
_atom_type_scat_dispersion_real
_atom_type_scat_dispersion_imag
_atom_type_scat_source
C C 0.0030 0.0020 'International Tables Vol C Tables 4.2.6.8 and 6.1.1.4'
H H 0.0000 0.0000 'International Tables Vol C Tables 4.2.6.8 and 6.1.1.4'
N N 0.0060 0.0030 'International Tables Vol C Tables 4.2.6.8 and 6.1.1.4'
O O 0.0110 0.0060 'International Tables Vol C Tables 4.2.6.8 and 6.1.1.4'
S S 0.1250 0.1230 'International Tables Vol C Tables 4.2.6.8 and 6.1.1.4'
Br Br -0.2900 2.4600 'International Tables Vol C Tables 4.2.6.8 and 6.1.1.4'
Re Re -1.0180 7.2310 'International Tables Vol C Tables 4.2.6.8 and 6.1.1.4'

loop_
_geom_angle_atom_site_label_1
_geom_angle_atom_site_label_2
_geom_angle_atom_site_label_3
_geom_angle
_geom_angle_site_symmetry_1
_geom_angle_site_symmetry_3
_geom_angle_publ_flag
C4 Re C6 89.97(17) . . ?
C4 Re C5 85.73(16) . . ?
C6 Re C5 90.51(15) . . ?
C4 Re N 172.99(14) . . ?
C6 Re N 92.79(13) . . ?
C5 Re N 100.67(13) . . ?
C4 Re S2 94.91(12) . . ?
C6 Re S2 99.72(12) . . ?
C5 Re S2 169.75(11) . . ?
N Re S2 78.28(8) . . ?
C4 Re Br 93.94(13) . . ?
C6 Re Br 175.71(12) . . ?
C5 Re Br 88.04(11) . . ?
N Re Br 83.52(7) . . ?
S2 Re Br 81.70(2) . . ?
C2 S1 C19 103.51(16) . . ?
C3 S2 C23 103.40(18) . . ?
C3 S2 Re 99.04(14) . . ?
C23 S2 Re 119.26(13) . . ?
C1 N C2 119.3(3) . . ?
C1 N Re 121.7(2) . . ?
C2 N Re 116.2(2) . . ?
N C1 C13 124.4(3) . . ?
N C1 C7 119.4(3) . . ?
C13 C1 C7 116.2(3) . . ?
C3 C2 N 120.6(3) . . ?
C3 C2 S1 119.8(3) . . ?
N C2 S1 119.4(3) . . ?
C2 C3 S2 121.4(3) . . ?
C2 C3 H3 122(2) . . ?
S2 C3 H3 116(2) . . ?
O1 C4 Re 178.7(4) . . ?
O2 C5 Re 174.4(3) . . ?
O3 C6 Re 177.2(3) . . ?
C12 C7 C8 120.1(4) . . ?
C12 C7 C1 118.4(3) . . ?
C8 C7 C1 121.2(3) . . ?
C9 C8 C7 119.7(4) . . ?
C9 C8 H8 120.2 . . ?
C7 C8 H8 120.2 . . ?
C10 C9 C8 120.5(4) . . ?
C10 C9 H9 119.7 . . ?
C8 C9 H9 119.7 . . ?
C9 C10 C11 120.3(4) . . ?
C9 C10 H10 119.8 . . ?
C11 C10 H10 119.8 . . ?
C10 C11 C12 119.7(4) . . ?
C10 C11 H11 120.2 . . ?
C12 C11 H11 120.2 . . ?
C7 C12 C11 119.7(4) . . ?
C7 C12 H12 120.2 . . ?
C11 C12 H12 120.2 . . ?
C18 C13 C14 118.7(3) . . ?
C18 C13 C1 120.4(3) . . ?
C14 C13 C1 120.7(3) . . ?
C15 C14 C13 119.9(4) . . ?
C15 C14 H14 120.1 . . ?
C13 C14 H14 120.1 . . ?
C16 C15 C14 120.5(4) . . ?
C16 C15 H15 119.8 . . ?
C14 C15 H15 119.8 . . ?
C15 C16 C17 120.5(4) . . ?
C15 C16 H16 119.8 . . ?
C17 C16 H16 119.8 . . ?
C18 C17 C16 119.8(4) . . ?
C18 C17 H17 120.1 . . ?
C16 C17 H17 120.1 . . ?
C17 C18 C13 120.7(3) . . ?
C17 C18 H18 119.7 . . ?
C13 C18 H18 119.7 . . ?
C20 C19 C22 111.7(3) . . ?
C20 C19 C21 111.1(3) . . ?
C22 C19 C21 110.1(3) . . ?
C20 C19 S1 110.1(2) . . ?
C22 C19 S1 111.7(3) . . ?
C21 C19 S1 101.8(2) . . ?
C19 C20 H201 109.5 . . ?
C19 C20 H202 109.5 . . ?
H201 C20 H202 109.5 . . ?
C19 C20 H203 109.5 . . ?
H201 C20 H203 109.5 . . ?
H202 C20 H203 109.5 . . ?
C19 C21 H211 109.5 . . ?
C19 C21 H212 109.5 . . ?
H211 C21 H212 109.5 . . ?
C19 C21 H213 109.5 . . ?
H211 C21 H213 109.5 . . ?
H212 C21 H213 109.5 . . ?
C19 C22 H221 109.5 . . ?
C19 C22 H222 109.5 . . ?
H221 C22 H222 109.5 . . ?
C19 C22 H223 109.5 . . ?
H221 C22 H223 109.5 . . ?
H222 C22 H223 109.5 . . ?
C26 C23 C24 112.2(4) . . ?
C26 C23 C25 111.0(4) . . ?
C24 C23 C25 111.0(3) . . ?
C26 C23 S2 106.8(3) . . ?
C24 C23 S2 111.9(3) . . ?
C25 C23 S2 103.6(3) . . ?
C23 C24 H241 109.5 . . ?
C23 C24 H242 109.5 . . ?
H241 C24 H242 109.5 . . ?
C23 C24 H243 109.5 . . ?
H241 C24 H243 109.5 . . ?
H242 C24 H243 109.5 . . ?
C23 C25 H251 109.5 . . ?
C23 C25 H252 109.5 . . ?
H251 C25 H252 109.5 . . ?
C23 C25 H253 109.5 . . ?
H251 C25 H253 109.5 . . ?
H252 C25 H253 109.5 . . ?
C23 C26 H261 109.5 . . ?
C23 C26 H262 109.5 . . ?
H261 C26 H262 109.5 . . ?
C23 C26 H263 109.5 . . ?
H261 C26 H263 109.5 . . ?
H262 C26 H263 109.5 . . ?

loop_
_geom_bond_atom_site_label_1
_geom_bond_atom_site_label_2
_geom_bond_distance
_geom_bond_site_symmetry_2
_geom_bond_publ_flag
Re C4 1.900(4) . ?
Re C6 1.921(4) . ?
Re C5 1.944(4) . ?
Re N 2.260(3) . ?
Re S2 2.4763(10) . ?
Re Br 2.6208(4) . ?
S1 C2 1.781(3) . ?
S1 C19 1.863(4) . ?
S2 C3 1.752(4) . ?
S2 C23 1.882(4) . ?
N C1 1.323(5) . ?
N C2 1.429(4) . ?
O1 C4 1.156(5) . ?
O2 C5 1.138(4) . ?
O3 C6 1.148(5) . ?
C1 C13 1.481(5) . ?
C1 C7 1.482(5) . ?
C2 C3 1.341(5) . ?
C3 H3 0.95(4) . ?
C7 C12 1.387(5) . ?
C7 C8 1.394(5) . ?
C8 C9 1.376(5) . ?
C8 H8 0.9300 . ?
C9 C10 1.378(6) . ?
C9 H9 0.9300 . ?
C10 C11 1.385(6) . ?
C10 H10 0.9300 . ?
C11 C12 1.394(5) . ?
C11 H11 0.9300 . ?
C12 H12 0.9300 . ?
C13 C18 1.397(5) . ?
C13 C14 1.403(5) . ?
C14 C15 1.381(5) . ?
C14 H14 0.9300 . ?
C15 C16 1.373(6) . ?
C15 H15 0.9300 . ?
C16 C17 1.381(5) . ?
C16 H16 0.9300 . ?
C17 C18 1.377(5) . ?
C17 H17 0.9300 . ?
C18 H18 0.9300 . ?
C19 C20 1.523(5) . ?
C19 C22 1.521(5) . ?
C19 C21 1.534(5) . ?
C20 H201 0.9600 . ?
C20 H202 0.9600 . ?
C20 H203 0.9600 . ?
C21 H211 0.9600 . ?
C21 H212 0.9600 . ?
C21 H213 0.9600 . ?
C22 H221 0.9600 . ?
C22 H222 0.9600 . ?
C22 H223 0.9600 . ?
C23 C26 1.509(6) . ?
C23 C24 1.517(6) . ?
C23 C25 1.523(5) . ?
C24 H241 0.9600 . ?
C24 H242 0.9600 . ?
C24 H243 0.9600 . ?
C25 H251 0.9600 . ?
C25 H252 0.9600 . ?
C25 H253 0.9600 . ?
C26 H261 0.9600 . ?
C26 H262 0.9600 . ?
C26 H263 0.9600 . ?
